data_4075803
loop_
_publ_author_name
'Gostevskii, Boris'
'Silbert, Gilad'
'Adear, Keren'
'Sivaramakrishna, Akella'
'Stalke, Dietmar'
'Deuerlein, Stephan'
'Kocher, Nikolaus'
'Voronkov, Mikhail G.'
'Kalikhman, Inna'
'Kost, Daniel'

_publ_contact_author 'Prof. Dr. D. Stalke','Prof. D. Kost'
_publ_section_title
;
 Donor-Stabilized Silyl Cations. 9. Two Dissociation Patterns of
 Hexacoordinate Silicon Complexes:&#x00A0; A Model Nucleophilic
 Substitution at Pentacoordinate Silicon1
;
_journal_issue 12
_journal_name_full Organometallics
_journal_page_first 2913
_journal_paper_doi 10.1021/om0500568
_journal_volume 24
_journal_year 2005
_chemical_formula_moiety C13H20F6N4O2Si
_chemical_formula_sum 'C13 H20 F6 N4 O2 Si'
_chemical_formula_weight 406.42
_chemical_melting_point 92-3
_chemical_name_common 9
_chemical_name_systematic
; 
 Cyclohexyl[N-(dimethylamino)trifluoroacetimidato-N,O][N-(methylamino)trifluoroacetimidato-N,O]silicon(IV) 
;
_space_group_IT_number 2
_symmetry_cell_setting triclinic
_symmetry_space_group_name_Hall '-P 1'
_symmetry_space_group_name_H-M 'P -1'
_atom_sites_solution_hydrogens geom
_atom_sites_solution_primary direct
_atom_sites_solution_secondary difmap
_audit_creation_method SHELXL-97
_cell_angle_alpha 81.993(3)
_cell_angle_beta 73.243(3)
_cell_angle_gamma 83.597(3)
_cell_formula_units_Z 2
_cell_length_a 8.0658(16)
_cell_length_b 9.4973(19)
_cell_length_c 12.373(3)
_cell_measurement_reflns_used 6684
_cell_measurement_temperature 100(2)
_cell_measurement_theta_max 26.44
_cell_measurement_theta_min 2.17
_cell_volume 896.2(3)
_computing_cell_refinement 'SAINT-NT V5/6.0'
_computing_data_collection 'SMART-NT V5.624'
_computing_data_reduction 'SAINT-NT V5/6.0'
_computing_molecular_graphics 'XP in SHELXL-97'
_computing_publication_material 'XP in SHELXL-97'
_computing_structure_refinement 'SHELXL-97 (Sheldrick, 1997)'
_computing_structure_solution 'SHELXS-97 (Sheldrick, 1990)'
_diffrn_ambient_temperature 100(2)
_diffrn_measured_fraction_theta_full 0.996
_diffrn_measured_fraction_theta_max 0.996
_diffrn_measurement_device_type 'Bruker Smart Apex on D8-Goniometer'
_diffrn_measurement_method omega-scan
_diffrn_radiation_monochromator graphite
_diffrn_radiation_source 'fine-focus sealed tube'
_diffrn_radiation_type MoK\a
_diffrn_radiation_wavelength 0.71073
_diffrn_reflns_av_R_equivalents 0.0233
_diffrn_reflns_av_sigmaI/netI 0.0176
_diffrn_reflns_limit_h_max 10
_diffrn_reflns_limit_h_min -9
_diffrn_reflns_limit_k_max 11
_diffrn_reflns_limit_k_min -11
_diffrn_reflns_limit_l_max 15
_diffrn_reflns_limit_l_min 0
_diffrn_reflns_number 18909
_diffrn_reflns_theta_full 26.44
_diffrn_reflns_theta_max 26.44
_diffrn_reflns_theta_min 2.17
_exptl_absorpt_coefficient_mu 0.206
_exptl_absorpt_correction_T_max 0.980000
_exptl_absorpt_correction_T_min 0.898109
_exptl_absorpt_correction_type empirical
_exptl_absorpt_process_details 'SADABS2.05 (Sheldrick 2001)'
_exptl_crystal_colour colorless
_exptl_crystal_density_diffrn 1.506
_exptl_crystal_density_method 'not measured'
_exptl_crystal_description block
_exptl_crystal_F_000 420
_exptl_crystal_size_max 0.40
_exptl_crystal_size_mid 0.33
_exptl_crystal_size_min 0.20
_refine_diff_density_max 0.464
_refine_diff_density_min -0.241
_refine_diff_density_rms 0.048
_refine_ls_extinction_method none
_refine_ls_goodness_of_fit_ref 1.053
_refine_ls_hydrogen_treatment mixed
_refine_ls_matrix_type full
_refine_ls_number_parameters 238
_refine_ls_number_reflns 3673
_refine_ls_number_restraints 0
_refine_ls_restrained_S_all 1.053
_refine_ls_R_factor_all 0.0324
_refine_ls_R_factor_gt 0.0308
_refine_ls_shift/su_max 0.001
_refine_ls_shift/su_mean 0.000
_refine_ls_structure_factor_coef Fsqd
_refine_ls_weighting_details 'calc w=1/[\s^2^(Fo^2^)+(0.0400P)^2^+0.4415P] where P=(Fo^2^+2Fc^2^)/3'
_refine_ls_weighting_scheme calc
_refine_ls_wR_factor_gt 0.0806
_refine_ls_wR_factor_ref 0.0816
_reflns_number_gt 3458
_reflns_number_total 3673
_reflns_threshold_expression >2sigma(I)
_cod_data_source_file om0500568si20050128_123532.cif
_cod_data_source_block 9
_cod_original_sg_symbol_H-M P-1
_cod_database_code 4075803

loop_
_symmetry_equiv_pos_as_xyz
'x, y, z'
'-x, -y, -z'

loop_
_atom_site_label
_atom_site_type_symbol
_atom_site_fract_x
_atom_site_fract_y
_atom_site_fract_z
_atom_site_U_iso_or_equiv
_atom_site_adp_type
_atom_site_occupancy
_atom_site_symmetry_multiplicity
_atom_site_calc_flag
_atom_site_refinement_flags
Si1 Si 0.27515(4) 0.30222(3) 0.74698(3) 0.01378(10) Uani 1 1 d .
F2 F 0.58680(12) -0.05022(10) 0.88605(7) 0.0364(2) Uani 1 1 d .
F5 F -0.07419(11) 0.64783(9) 0.62621(8) 0.0304(2) Uani 1 1 d .
F6 F 0.13952(12) 0.78081(8) 0.57827(8) 0.0323(2) Uani 1 1 d .
F1 F 0.63595(13) -0.15396(9) 0.73652(9) 0.0392(2) Uani 1 1 d .
O2 O 0.14257(11) 0.41103(9) 0.67266(7) 0.01681(19) Uani 1 1 d .
O1 O 0.45401(11) 0.19265(9) 0.78464(8) 0.01883(19) Uani 1 1 d .
F4 F 0.13173(12) 0.61897(10) 0.47507(7) 0.0326(2) Uani 1 1 d .
N1 N 0.32120(13) 0.17207(11) 0.63028(9) 0.0156(2) Uani 1 1 d .
F3 F 0.78144(11) 0.02110(10) 0.73685(9) 0.0402(2) Uani 1 1 d .
N4 N 0.32138(14) 0.57627(11) 0.67886(9) 0.0177(2) Uani 1 1 d .
N3 N 0.38460(14) 0.45395(11) 0.73518(9) 0.0166(2) Uani 1 1 d .
N2 N 0.43566(14) 0.04803(11) 0.65544(9) 0.0183(2) Uani 1 1 d .
C6 C 0.19312(16) 0.54332(13) 0.64907(10) 0.0162(2) Uani 1 1 d .
C3 C 0.49357(16) 0.07696(13) 0.73501(10) 0.0164(2) Uani 1 1 d .
C8 C 0.10613(16) 0.23288(13) 0.87642(10) 0.0160(2) Uani 1 1 d .
H8 H 0.1208 0.1264 0.8818 0.019 Uiso 1 1 calc R
C2 C 0.16378(17) 0.11401(14) 0.61879(12) 0.0210(3) Uani 1 1 d .
H2A H 0.1974 0.0536 0.5567 0.031 Uiso 1 1 calc R
H2B H 0.0824 0.1930 0.6022 0.031 Uiso 1 1 calc R
H2C H 0.1080 0.0573 0.6899 0.031 Uiso 1 1 calc R
C7 C 0.09735(17) 0.64826(14) 0.58264(11) 0.0204(3) Uani 1 1 d .
C4 C 0.62539(17) -0.02923(14) 0.77415(11) 0.0207(3) Uani 1 1 d .
C5 C 0.53487(17) 0.47752(14) 0.77172(12) 0.0219(3) Uani 1 1 d .
H5A H 0.6377 0.4826 0.7060 0.033 Uiso 1 1 calc R
H5B H 0.5544 0.3986 0.8278 0.033 Uiso 1 1 calc R
H5C H 0.5135 0.5672 0.8059 0.033 Uiso 1 1 calc R
C9 C 0.13975(17) 0.27640(14) 0.98367(11) 0.0203(3) Uani 1 1 d .
H9A H 0.2595 0.2422 0.9855 0.024 Uiso 1 1 calc R
H9B H 0.1295 0.3817 0.9801 0.024 Uiso 1 1 calc R
C1 C 0.41807(18) 0.24520(14) 0.51833(11) 0.0220(3) Uani 1 1 d .
H1A H 0.5171 0.2886 0.5275 0.033 Uiso 1 1 calc R
H1B H 0.3406 0.3194 0.4909 0.033 Uiso 1 1 calc R
H1C H 0.4599 0.1754 0.4633 0.033 Uiso 1 1 calc R
C13 C -0.08364(17) 0.27729(15) 0.87680(11) 0.0206(3) Uani 1 1 d .
H13A H -0.1023 0.3826 0.8705 0.025 Uiso 1 1 calc R
H13B H -0.1062 0.2449 0.8100 0.025 Uiso 1 1 calc R
C12 C -0.21088(17) 0.21361(15) 0.98516(12) 0.0240(3) Uani 1 1 d .
H12A H -0.3311 0.2476 0.9841 0.029 Uiso 1 1 calc R
H12B H -0.2000 0.1084 0.9878 0.029 Uiso 1 1 calc R
C11 C -0.17628(18) 0.25535(15) 1.09062(11) 0.0249(3) Uani 1 1 d .
H11A H -0.2553 0.2072 1.1592 0.030 Uiso 1 1 calc R
H11B H -0.2010 0.3596 1.0926 0.030 Uiso 1 1 calc R
C10 C 0.01126(19) 0.21438(15) 1.09217(11) 0.0243(3) Uani 1 1 d .
H10A H 0.0314 0.1092 1.1005 0.029 Uiso 1 1 calc R
H10B H 0.0316 0.2496 1.1586 0.029 Uiso 1 1 calc R

loop_
_atom_site_aniso_label
_atom_site_aniso_U_11
_atom_site_aniso_U_22
_atom_site_aniso_U_33
_atom_site_aniso_U_23
_atom_site_aniso_U_13
_atom_site_aniso_U_12
Si1 0.01404(17) 0.01323(17) 0.01440(17) -0.00169(12) -0.00467(12) -0.00031(12)
F2 0.0390(5) 0.0406(5) 0.0261(4) 0.0032(4) -0.0126(4) 0.0133(4)
F5 0.0195(4) 0.0292(5) 0.0394(5) 0.0027(4) -0.0087(4) 0.0042(3)
F6 0.0392(5) 0.0142(4) 0.0471(5) 0.0038(3) -0.0210(4) -0.0021(3)
F1 0.0459(6) 0.0227(4) 0.0592(6) -0.0158(4) -0.0321(5) 0.0153(4)
O2 0.0177(4) 0.0140(4) 0.0197(4) -0.0001(3) -0.0077(3) -0.0009(3)
O1 0.0189(4) 0.0173(4) 0.0228(5) -0.0056(4) -0.0099(4) 0.0030(3)
F4 0.0442(5) 0.0337(5) 0.0201(4) -0.0012(3) -0.0143(4) 0.0085(4)
N1 0.0165(5) 0.0142(5) 0.0162(5) -0.0013(4) -0.0052(4) 0.0000(4)
F3 0.0163(4) 0.0392(5) 0.0612(6) 0.0106(5) -0.0120(4) -0.0024(4)
N4 0.0201(5) 0.0152(5) 0.0165(5) -0.0006(4) -0.0037(4) -0.0005(4)
N3 0.0172(5) 0.0155(5) 0.0178(5) -0.0008(4) -0.0064(4) -0.0017(4)
N2 0.0180(5) 0.0152(5) 0.0209(5) -0.0023(4) -0.0058(4) 0.0027(4)
C6 0.0176(6) 0.0145(6) 0.0149(6) -0.0020(4) -0.0020(5) -0.0002(5)
C3 0.0133(6) 0.0152(6) 0.0185(6) -0.0004(5) -0.0017(5) -0.0012(4)
C8 0.0172(6) 0.0143(6) 0.0162(6) -0.0011(4) -0.0047(5) -0.0002(4)
C2 0.0207(6) 0.0201(6) 0.0258(7) -0.0052(5) -0.0109(5) -0.0019(5)
C7 0.0224(7) 0.0171(6) 0.0214(6) -0.0014(5) -0.0063(5) -0.0001(5)
C4 0.0177(6) 0.0196(6) 0.0248(7) -0.0024(5) -0.0067(5) 0.0008(5)
C5 0.0195(6) 0.0221(7) 0.0267(7) -0.0031(5) -0.0097(5) -0.0036(5)
C9 0.0231(6) 0.0219(6) 0.0166(6) -0.0023(5) -0.0065(5) -0.0023(5)
C1 0.0266(7) 0.0223(7) 0.0144(6) -0.0010(5) -0.0021(5) -0.0016(5)
C13 0.0172(6) 0.0243(7) 0.0195(6) -0.0017(5) -0.0045(5) 0.0000(5)
C12 0.0182(6) 0.0269(7) 0.0242(7) -0.0016(5) -0.0020(5) -0.0020(5)
C11 0.0256(7) 0.0244(7) 0.0196(6) -0.0023(5) 0.0010(5) -0.0004(5)
C10 0.0295(7) 0.0266(7) 0.0155(6) -0.0021(5) -0.0046(5) -0.0019(6)

loop_
_atom_type_symbol
_atom_type_description
_atom_type_scat_dispersion_real
_atom_type_scat_dispersion_imag
_atom_type_scat_source
C C 0.0033 0.0016 'International Tables Vol C Tables 4.2.6.8 and 6.1.1.4'
H H 0.0000 0.0000 'International Tables Vol C Tables 4.2.6.8 and 6.1.1.4'
N N 0.0061 0.0033 'International Tables Vol C Tables 4.2.6.8 and 6.1.1.4'
O O 0.0106 0.0060 'International Tables Vol C Tables 4.2.6.8 and 6.1.1.4'
F F 0.0171 0.0103 'International Tables Vol C Tables 4.2.6.8 and 6.1.1.4'
Si Si 0.0817 0.0704 'International Tables Vol C Tables 4.2.6.8 and 6.1.1.4'

loop_
_geom_angle_atom_site_label_1
_geom_angle_atom_site_label_2
_geom_angle_atom_site_label_3
_geom_angle
N3 Si1 O2 85.99(5)
N3 Si1 O1 89.86(5)
O2 Si1 O1 164.10(5)
N3 Si1 C8 125.04(5)
O2 Si1 C8 100.32(5)
O1 Si1 C8 94.63(5)
N3 Si1 N1 124.95(5)
O2 Si1 N1 87.67(4)
O1 Si1 N1 82.15(4)
C8 Si1 N1 109.91(5)
C6 O2 Si1 110.08(8)
C3 O1 Si1 112.70(8)
N2 N1 C2 106.17(9)
N2 N1 C1 105.84(9)
C2 N1 C1 109.84(10)
N2 N1 Si1 110.46(7)
C2 N1 Si1 114.64(8)
C1 N1 Si1 109.49(8)
C6 N4 N3 107.59(10)
N4 N3 C5 112.78(10)
N4 N3 Si1 115.36(8)
C5 N3 Si1 131.85(9)
C3 N2 N1 106.57(10)
N4 C6 O2 120.98(11)
N4 C6 C7 122.14(11)
O2 C6 C7 116.84(11)
N2 C3 O1 125.87(12)
N2 C3 C4 118.44(11)
O1 C3 C4 115.65(11)
C13 C8 C9 109.61(10)
C13 C8 Si1 115.68(9)
C9 C8 Si1 109.68(9)
C13 C8 H8 107.2
C9 C8 H8 107.2
Si1 C8 H8 107.2
N1 C2 H2A 109.5
N1 C2 H2B 109.5
H2A C2 H2B 109.5
N1 C2 H2C 109.5
H2A C2 H2C 109.5
H2B C2 H2C 109.5
F6 C7 F5 107.42(11)
F6 C7 F4 107.00(11)
F5 C7 F4 106.36(11)
F6 C7 C6 112.03(11)
F5 C7 C6 112.17(11)
F4 C7 C6 111.52(10)
F1 C4 F2 107.94(11)
F1 C4 F3 108.01(11)
F2 C4 F3 107.32(11)
F1 C4 C3 112.48(11)
F2 C4 C3 111.22(11)
F3 C4 C3 109.69(11)
N3 C5 H5A 109.5
N3 C5 H5B 109.5
H5A C5 H5B 109.5
N3 C5 H5C 109.5
H5A C5 H5C 109.5
H5B C5 H5C 109.5
C10 C9 C8 111.55(11)
C10 C9 H9A 109.3
C8 C9 H9A 109.3
C10 C9 H9B 109.3
C8 C9 H9B 109.3
H9A C9 H9B 108.0
N1 C1 H1A 109.5
N1 C1 H1B 109.5
H1A C1 H1B 109.5
N1 C1 H1C 109.5
H1A C1 H1C 109.5
H1B C1 H1C 109.5
C12 C13 C8 111.49(11)
C12 C13 H13A 109.3
C8 C13 H13A 109.3
C12 C13 H13B 109.3
C8 C13 H13B 109.3
H13A C13 H13B 108.0
C11 C12 C13 111.30(11)
C11 C12 H12A 109.4
C13 C12 H12A 109.4
C11 C12 H12B 109.4
C13 C12 H12B 109.4
H12A C12 H12B 108.0
C12 C11 C10 111.46(11)
C12 C11 H11A 109.3
C10 C11 H11A 109.3
C12 C11 H11B 109.3
C10 C11 H11B 109.3
H11A C11 H11B 108.0
C11 C10 C9 111.70(11)
C11 C10 H10A 109.3
C9 C10 H10A 109.3
C11 C10 H10B 109.3
C9 C10 H10B 109.3
H10A C10 H10B 107.9

loop_
_geom_bond_atom_site_label_1
_geom_bond_atom_site_label_2
_geom_bond_distance
Si1 N3 1.7401(11)
Si1 O2 1.7644(9)
Si1 O1 1.8163(10)
Si1 C8 1.8721(13)
Si1 N1 1.9587(11)
F2 C4 1.3199(16)
F5 C7 1.3325(16)
F6 C7 1.3301(16)
F1 C4 1.3174(16)
O2 C6 1.3317(15)
O1 C3 1.2972(15)
F4 C7 1.3413(16)
N1 N2 1.4690(14)
N1 C2 1.4895(16)
N1 C1 1.4968(16)
F3 C4 1.3280(16)
N4 C6 1.2760(17)
N4 N3 1.3937(15)
N3 C5 1.4589(16)
N2 C3 1.2776(17)
C6 C7 1.4940(17)
C3 C4 1.5178(17)
C8 C13 1.5406(17)
C8 C9 1.5462(17)
C8 H8 1.0000
C2 H2A 0.9800
C2 H2B 0.9800
C2 H2C 0.9800
C5 H5A 0.9800
C5 H5B 0.9800
C5 H5C 0.9800
C9 C10 1.5287(18)
C9 H9A 0.9900
C9 H9B 0.9900
C1 H1A 0.9800
C1 H1B 0.9800
C1 H1C 0.9800
C13 C12 1.5283(18)
C13 H13A 0.9900
C13 H13B 0.9900
C12 C11 1.522(2)
C12 H12A 0.9900
C12 H12B 0.9900
C11 C10 1.524(2)
C11 H11A 0.9900
C11 H11B 0.9900
C10 H10A 0.9900
C10 H10B 0.9900

loop_
_geom_torsion_atom_site_label_1
_geom_torsion_atom_site_label_2
_geom_torsion_atom_site_label_3
_geom_torsion_atom_site_label_4
_geom_torsion
N3 Si1 O2 C6 -0.30(8)
O1 Si1 O2 C6 -75.52(18)
C8 Si1 O2 C6 124.61(8)
N1 Si1 O2 C6 -125.58(8)
N3 Si1 O1 C3 -137.75(9)
O2 Si1 O1 C3 -63.05(19)
C8 Si1 O1 C3 97.09(9)
N1 Si1 O1 C3 -12.40(8)
N3 Si1 N1 N2 97.52(9)
O2 Si1 N1 N2 -179.02(8)
O1 Si1 N1 N2 13.22(7)
C8 Si1 N1 N2 -78.89(9)
N3 Si1 N1 C2 -142.61(9)
O2 Si1 N1 C2 -59.14(9)
O1 Si1 N1 C2 133.10(9)
C8 Si1 N1 C2 40.99(10)
N3 Si1 N1 C1 -18.66(10)
O2 Si1 N1 C1 64.81(8)
O1 Si1 N1 C1 -102.95(9)
C8 Si1 N1 C1 164.94(8)
C6 N4 N3 C5 178.84(11)
C6 N4 N3 Si1 -0.03(12)
O2 Si1 N3 N4 0.19(8)
O1 Si1 N3 N4 164.83(9)
C8 Si1 N3 N4 -99.61(9)
N1 Si1 N3 N4 84.52(10)
O2 Si1 N3 C5 -178.41(12)
O1 Si1 N3 C5 -13.77(12)
C8 Si1 N3 C5 81.79(13)
N1 Si1 N3 C5 -94.08(12)
C2 N1 N2 C3 -136.07(11)
C1 N1 N2 C3 107.20(11)
Si1 N1 N2 C3 -11.22(11)
N3 N4 C6 O2 -0.24(15)
N3 N4 C6 C7 -177.76(11)
Si1 O2 C6 N4 0.40(14)
Si1 O2 C6 C7 178.04(8)
N1 N2 C3 O1 1.49(17)
N1 N2 C3 C4 -176.28(10)
Si1 O1 C3 N2 9.97(16)
Si1 O1 C3 C4 -172.21(8)
N3 Si1 C8 C13 96.49(10)
O2 Si1 C8 C13 4.15(10)
O1 Si1 C8 C13 -170.42(9)
N1 Si1 C8 C13 -87.10(10)
N3 Si1 C8 C9 -28.08(11)
O2 Si1 C8 C9 -120.42(9)
O1 Si1 C8 C9 65.01(9)
N1 Si1 C8 C9 148.32(8)
N4 C6 C7 F6 -11.81(17)
O2 C6 C7 F6 170.58(10)
N4 C6 C7 F5 -132.71(13)
O2 C6 C7 F5 49.68(15)
N4 C6 C7 F4 108.11(14)
O2 C6 C7 F4 -69.51(14)
N2 C3 C4 F1 -13.72(17)
O1 C3 C4 F1 168.28(11)
N2 C3 C4 F2 -134.94(13)
O1 C3 C4 F2 47.07(15)
N2 C3 C4 F3 106.50(14)
O1 C3 C4 F3 -71.49(14)
C13 C8 C9 C10 55.43(14)
Si1 C8 C9 C10 -176.56(9)
C9 C8 C13 C12 -56.16(14)
Si1 C8 C13 C12 179.23(9)
C8 C13 C12 C11 56.60(15)
C13 C12 C11 C10 -55.16(15)
C12 C11 C10 C9 54.62(15)
C8 C9 C10 C11 -55.20(15)
